data_4127083
loop_
_publ_author_name
'Leventis, Anastasia'
'Royakkers, Jeroen'
'Rapidis, Alexandros G.'
'Goodeal, Niall'
'Corpinot, Merina K.'
'Frost, Jarvist M.'
'Bu\<car, Dejan-Kre\<simir'
'Blunt, Matthew Oliver'
'Cacialli, Franco'
'Bronstein, Hugo'

_publ_section_title
;
 Highly Luminescent Encapsulated Narrow Bandgap Polymers Based on
 Diketopyrrolopyrrole.
;
_journal_name_full 'Journal of the American Chemical Society'
_journal_paper_doi 10.1021/jacs.7b13447
_journal_year 2018
_chemical_formula_moiety 'C46 H46 Br2 N2 O6, 3(C H Cl3)'
_chemical_formula_sum 'C49 H49 Br2 Cl9 N2 O6'
_chemical_formula_weight 1240.77
_space_group_IT_number 2
_symmetry_cell_setting triclinic
_symmetry_Int_Tables_number 2
_symmetry_space_group_name_Hall '-P 1'
_symmetry_space_group_name_H-M 'P -1'
_atom_sites_solution_hydrogens geom
_audit_creation_date 2017-07-27T20:26:45-00:00
_audit_creation_method 'WinGX routine CIF_UPDATE'
_cell_angle_alpha 76.438(3)
_cell_angle_beta 66.324(3)
_cell_angle_gamma 62.151(3)
_cell_formula_units_Z 2
_cell_length_a 13.9883(4)
_cell_length_b 14.4112(5)
_cell_length_c 16.5507(6)
_cell_measurement_reflns_used 16321
_cell_measurement_temperature 150.0(1)
_cell_measurement_theta_max 73.5180
_cell_measurement_theta_min 3.4330
_cell_volume 2697.17(18)
_computing_cell_refinement
;
CrysAlisPro, Agilent Technologies,
Version 1.171.37.34 (release 22-05-2014 CrysAlis171 .NET)
(compiled May 22 2014,16:03:01)
;
_computing_data_collection
;
CrysAlisPro, Agilent Technologies,
Version 1.171.37.34 (release 22-05-2014 CrysAlis171 .NET)
(compiled May 22 2014,16:03:01)
;
_computing_data_reduction
;
CrysAlisPro, Agilent Technologies,
Version 1.171.37.34 (release 22-05-2014 CrysAlis171 .NET)
(compiled May 22 2014,16:03:01)
;
_computing_structure_refinement 'SHELXL-2014/7 (Sheldrick, 2014)'
_diffrn_ambient_temperature 150.0(1)
_diffrn_detector_area_resol_mean 10.4061
_diffrn_measured_fraction_theta_full 1
_diffrn_measured_fraction_theta_max 1
_diffrn_measurement_device_type 'SuperNova, Dual, Cu at zero, Atlas'
_diffrn_measurement_method '\w scans'
_diffrn_radiation_monochromator mirror
_diffrn_radiation_source 'SuperNova (Cu) X-ray Source'
_diffrn_radiation_type 'Cu K\a'
_diffrn_radiation_wavelength 1.5418
_diffrn_reflns_av_R_equivalents 0.0361
_diffrn_reflns_av_unetI/netI 0.028
_diffrn_reflns_Laue_measured_fraction_full 1
_diffrn_reflns_Laue_measured_fraction_max 1
_diffrn_reflns_limit_h_max 16
_diffrn_reflns_limit_h_min -16
_diffrn_reflns_limit_k_max 17
_diffrn_reflns_limit_k_min -15
_diffrn_reflns_limit_l_max 19
_diffrn_reflns_limit_l_min -19
_diffrn_reflns_number 40819
_diffrn_reflns_point_group_measured_fraction_full 1
_diffrn_reflns_point_group_measured_fraction_max 1
_diffrn_reflns_theta_full 66.6
_diffrn_reflns_theta_max 66.599
_diffrn_reflns_theta_min 2.92
_exptl_absorpt_coefficient_mu 6.404
_exptl_absorpt_correction_T_max 0.574
_exptl_absorpt_correction_T_min 0.344
_exptl_absorpt_correction_type analytical
_exptl_absorpt_process_details
;
CrysAlisPro, Agilent Technologies,
Version 1.171.36.24 (release 03-12-2012 CrysAlis171 .NET)
(compiled Dec  3 2012,18:21:49)
Analytical numeric absorption correction using a multifaceted crystal
            model based on expressions derived by R.C. Clark & J.S. Reid.
(Clark, R. C. & Reid, J. S. (1995). Acta Cryst. A51, 887-897)
;
_exptl_crystal_colour orange
_exptl_crystal_density_diffrn 1.528
_exptl_crystal_description block
_exptl_crystal_F_000 1256
_exptl_crystal_size_max 0.185
_exptl_crystal_size_mid 0.100
_exptl_crystal_size_min 0.089
_refine_diff_density_max 1.773
_refine_diff_density_min -1.528
_refine_diff_density_rms 0.074
_refine_ls_extinction_method none
_refine_ls_goodness_of_fit_ref 1.048
_refine_ls_hydrogen_treatment constr
_refine_ls_matrix_type full
_refine_ls_number_parameters 626
_refine_ls_number_reflns 9537
_refine_ls_number_restraints 0
_refine_ls_restrained_S_all 1.048
_refine_ls_R_factor_all 0.0523
_refine_ls_R_factor_gt 0.0432
_refine_ls_shift/su_max 0
_refine_ls_shift/su_mean 0
_refine_ls_structure_factor_coef Fsqd
_refine_ls_weighting_details 'w=1/[\s^2^(Fo^2^)+(0.0492P)^2^+4.5544P] where P=(Fo^2^+2Fc^2^)/3'
_refine_ls_weighting_scheme calc
_refine_ls_wR_factor_gt 0.1065
_refine_ls_wR_factor_ref 0.1133
_reflns_Friedel_coverage 0
_reflns_number_gt 8134
_reflns_number_total 9537
_reflns_threshold_expression 'I > 2\s(I)'
_cod_data_source_file ja7b13447_si_002.cif
_cod_data_source_block 8a
_cod_database_code 4127083

loop_
_symmetry_equiv_pos_as_xyz
'x, y, z'
'-x, -y, -z'

loop_
_atom_site_label
_atom_site_type_symbol
_atom_site_fract_x
_atom_site_fract_y
_atom_site_fract_z
_atom_site_U_iso_or_equiv
_atom_site_adp_type
_atom_site_occupancy
_atom_site_site_symmetry_order
_atom_site_calc_flag
_atom_site_refinement_flags_posn
_atom_site_refinement_flags_adp
_atom_site_refinement_flags_occupancy
_atom_site_disorder_assembly
_atom_site_disorder_group
C1 C 0.6446(2) 0.1538(2) 0.51490(19) 0.0227(6) Uani 1 1 d . . . . .
H1 H 0.5652 0.191 0.5321 0.027 Uiso 1 1 calc R U . . .
C2 C 0.7119(3) 0.2051(2) 0.5034(2) 0.0253(6) Uani 1 1 d . . . . .
H2 H 0.6784 0.2763 0.5131 0.03 Uiso 1 1 calc R U . . .
C3 C 0.8305(2) 0.1484(2) 0.47722(19) 0.0229(6) Uani 1 1 d . . . . .
C4 C 0.8820(2) 0.0426(2) 0.46281(19) 0.0226(6) Uani 1 1 d . . . . .
H4 H 0.9616 0.0061 0.4452 0.027 Uiso 1 1 calc R U . . .
C5 C 0.8144(2) -0.0086(2) 0.47476(18) 0.0207(6) Uani 1 1 d . . . . .
H5 H 0.8488 -0.0799 0.4653 0.025 Uiso 1 1 calc R U . . .
C6 C 0.6948(2) 0.0460(2) 0.50091(18) 0.0196(5) Uani 1 1 d . . . . .
C7 C 0.6220(2) -0.0037(2) 0.50846(17) 0.0182(5) Uani 1 1 d . . . . .
C8 C 0.5186(2) 0.0398(2) 0.49428(18) 0.0184(5) Uani 1 1 d . . . . .
C9 C 0.4358(2) 0.1379(2) 0.46932(17) 0.0188(5) Uani 1 1 d . . . . .
C10 C 0.7252(2) -0.1770(2) 0.57746(19) 0.0209(6) Uani 1 1 d . . . . .
C11 C 0.8261(2) -0.2626(2) 0.54015(19) 0.0223(6) Uani 1 1 d . . . . .
C12 C 0.8936(2) -0.3271(2) 0.5918(2) 0.0259(6) Uani 1 1 d . . . . .
H12 H 0.962 -0.3845 0.5681 0.031 Uiso 1 1 calc R U . . .
C13 C 0.8571(3) -0.3045(2) 0.6787(2) 0.0296(7) Uani 1 1 d . . . . .
H13 H 0.9026 -0.3477 0.7129 0.036 Uiso 1 1 calc R U . . .
C14 C 0.7554(3) -0.2200(3) 0.7174(2) 0.0286(6) Uani 1 1 d . . . . .
H14 H 0.7324 -0.2071 0.7763 0.034 Uiso 1 1 calc R U . . .
C15 C 0.6889(2) -0.1549(2) 0.66493(19) 0.0244(6) Uani 1 1 d . . . . .
C16 C 0.5336(3) -0.0365(2) 0.77845(19) 0.0279(6) Uani 1 1 d . . . . .
H16A H 0.5844 -0.0251 0.7973 0.034 Uiso 1 1 calc R U . . .
H16B H 0.5111 -0.0897 0.8183 0.034 Uiso 1 1 calc R U . . .
C17 C 0.4285(3) 0.0652(2) 0.7769(2) 0.0298(7) Uani 1 1 d . . . . .
H17A H 0.4536 0.1164 0.7361 0.036 Uiso 1 1 calc R U . . .
H17B H 0.3897 0.0926 0.8353 0.036 Uiso 1 1 calc R U . . .
C18 C 0.6569(3) -0.0529(3) 0.2501(2) 0.0302(7) Uani 1 1 d . . . . .
H18A H 0.6187 -0.028 0.3093 0.036 Uiso 1 1 calc R U . . .
H18B H 0.6794 0.0004 0.2107 0.036 Uiso 1 1 calc R U . . .
C19 C 0.7650(3) -0.1536(3) 0.2484(2) 0.0331(7) Uani 1 1 d . . . . .
H19A H 0.743 -0.2065 0.289 0.04 Uiso 1 1 calc R U . . .
H19B H 0.8026 -0.1795 0.1896 0.04 Uiso 1 1 calc R U . . .
C20 C 0.8495(3) -0.1384(3) 0.2735(2) 0.0365(8) Uani 1 1 d . . . . .
H20A H 0.8159 -0.124 0.3356 0.044 Uiso 1 1 calc R U . . .
H20B H 0.86 -0.0768 0.2401 0.044 Uiso 1 1 calc R U . . .
C21 C 0.9680(3) -0.2310(3) 0.2580(2) 0.0441(9) Uani 1 1 d . . . . .
H21A H 1.0024 -0.2434 0.1954 0.053 Uiso 1 1 calc R U . . .
H21B H 1.0158 -0.2102 0.2723 0.053 Uiso 1 1 calc R U . . .
C22 C 0.9721(3) -0.3350(3) 0.3093(2) 0.0391(8) Uani 1 1 d . . . . .
H22A H 0.9098 -0.3466 0.308 0.047 Uiso 1 1 calc R U . . .
H22B H 1.0436 -0.3911 0.2787 0.047 Uiso 1 1 calc R U . . .
C23 C 0.9634(3) -0.3436(3) 0.4043(2) 0.0335(7) Uani 1 1 d . . . . .
H23A H 0.9794 -0.4155 0.4283 0.04 Uiso 1 1 calc R U . . .
H23B H 1.0192 -0.3243 0.4081 0.04 Uiso 1 1 calc R U . . .
N1 N 0.65130(18) -0.11129(18) 0.52789(15) 0.0178(5) Uani 1 1 d . . . . .
O1 O 0.43214(17) 0.22636(15) 0.44910(14) 0.0260(4) Uani 1 1 d . . . . .
O2 O 0.58899(19) -0.06828(18) 0.68900(14) 0.0333(5) Uani 1 1 d . . . . .
O3 O 0.84926(17) -0.27440(17) 0.45402(14) 0.0285(5) Uani 1 1 d . . . . .
Br1 Br 0.92440(3) 0.21774(3) 0.46011(2) 0.03102(10) Uani 1 1 d . . . . .
C24 C 0.6599(3) 0.1594(2) -0.0261(2) 0.0288(7) Uani 1 1 d . . . . .
H24 H 0.5962 0.1972 -0.0442 0.035 Uiso 1 1 calc R U . . .
C25 C 0.7184(3) 0.2109(3) -0.0193(2) 0.0336(7) Uani 1 1 d . . . . .
H25 H 0.6957 0.2826 -0.0341 0.04 Uiso 1 1 calc R U . . .
C26 C 0.8118(3) 0.1539(3) 0.0102(2) 0.0308(7) Uani 1 1 d . . . . .
C27 C 0.8465(3) 0.0475(3) 0.0322(2) 0.0281(6) Uani 1 1 d . . . . .
H27 H 0.9075 0.0107 0.0535 0.034 Uiso 1 1 calc R U . . .
C28 C 0.7901(2) -0.0042(2) 0.02261(19) 0.0239(6) Uani 1 1 d . . . . .
H28 H 0.8152 -0.0763 0.0354 0.029 Uiso 1 1 calc R U . . .
C29 C 0.6955(2) 0.0513(2) -0.00627(18) 0.0213(6) Uani 1 1 d . . . . .
C30 C 0.6297(2) 0.0001(2) -0.01159(17) 0.0194(5) Uani 1 1 d . . . . .
C31 C 0.5138(2) 0.0402(2) 0.00323(18) 0.0193(5) Uani 1 1 d . . . . .
C32 C 0.4085(2) 0.1352(2) 0.02763(17) 0.0194(5) Uani 1 1 d . . . . .
C33 C 0.7954(2) -0.1759(2) -0.06277(19) 0.0213(6) Uani 1 1 d . . . . .
C34 C 0.8383(2) -0.2683(2) -0.01335(19) 0.0232(6) Uani 1 1 d . . . . .
C35 C 0.9513(3) -0.3422(2) -0.0492(2) 0.0274(6) Uani 1 1 d . . . . .
H35 H 0.9814 -0.4045 -0.0173 0.033 Uiso 1 1 calc R U . . .
C36 C 1.0177(3) -0.3205(2) -0.1334(2) 0.0308(7) Uani 1 1 d . . . . .
H36 H 1.0925 -0.3699 -0.1578 0.037 Uiso 1 1 calc R U . . .
C37 C 0.9763(3) -0.2279(3) -0.1826(2) 0.0285(7) Uani 1 1 d . . . . .
H37 H 1.0227 -0.2151 -0.2387 0.034 Uiso 1 1 calc R U . . .
C38 C 0.8638(2) -0.1545(2) -0.14621(19) 0.0238(6) Uani 1 1 d . . . . .
C39 C 0.8773(3) -0.0220(3) -0.2657(2) 0.0355(8) Uani 1 1 d . . . . .
H39A H 0.8794 -0.0473 -0.316 0.043 Uiso 1 1 calc R U . . .
H39B H 0.9556 -0.0472 -0.2672 0.043 Uiso 1 1 calc R U . . .
C40 C 0.8199(3) 0.0970(3) -0.2688(2) 0.0363(8) Uani 1 1 d . . . . .
H40A H 0.8635 0.1235 -0.3231 0.044 Uiso 1 1 calc R U . . .
H40B H 0.8233 0.1203 -0.22 0.044 Uiso 1 1 calc R U . . .
C41 C 0.6952(3) 0.1456(3) -0.2641(2) 0.0321(7) Uani 1 1 d . . . . .
H41A H 0.6494 0.1254 -0.2074 0.039 Uiso 1 1 calc R U . . .
H41B H 0.69 0.1185 -0.3098 0.039 Uiso 1 1 calc R U . . .
C42 C 0.6468(3) 0.2652(3) -0.2759(2) 0.0370(8) Uani 1 1 d . . . . .
H42A H 0.697 0.2846 -0.3304 0.044 Uiso 1 1 calc R U . . .
H42B H 0.6479 0.2918 -0.2277 0.044 Uiso 1 1 calc R U . . .
C43 C 0.5245(3) 0.3190(3) -0.2786(2) 0.0385(8) Uani 1 1 d . . . . .
H43A H 0.5091 0.391 -0.3017 0.046 Uiso 1 1 calc R U . . .
H43B H 0.5204 0.2838 -0.3196 0.046 Uiso 1 1 calc R U . . .
C44 C 0.4304(3) 0.3202(3) -0.1900(2) 0.0328(7) Uani 1 1 d . . . . .
H44A H 0.4478 0.2488 -0.1643 0.039 Uiso 1 1 calc R U . . .
H44B H 0.4291 0.3608 -0.15 0.039 Uiso 1 1 calc R U . . .
C45 C 0.6873(3) -0.3671(3) 0.1994(2) 0.0332(7) Uani 1 1 d . . . . .
H45A H 0.6866 -0.3229 0.2359 0.04 Uiso 1 1 calc R U . . .
H45B H 0.7005 -0.4357 0.2303 0.04 Uiso 1 1 calc R U . . .
C46 C 0.7868(3) -0.3793(2) 0.1134(2) 0.0332(7) Uani 1 1 d . . . . .
H46A H 0.8583 -0.407 0.125 0.04 Uiso 1 1 calc R U . . .
H46B H 0.7931 -0.4275 0.0773 0.04 Uiso 1 1 calc R U . . .
N2 N 0.67666(19) -0.10566(18) -0.02905(15) 0.0190(5) Uani 1 1 d . . . . .
O4 O 0.38633(17) 0.22166(15) 0.04600(14) 0.0258(4) Uani 1 1 d . . . . .
O5 O 0.76452(18) -0.27708(16) 0.06860(14) 0.0279(5) Uani 1 1 d . . . . .
O6 O 0.81112(17) -0.05928(17) -0.18465(14) 0.0293(5) Uani 1 1 d . . . . .
Br2 Br 0.89156(3) 0.22336(3) 0.02138(3) 0.04280(11) Uani 1 1 d . . . . .
C47 C 0.2897(3) 0.4418(3) 0.5173(3) 0.0466(10) Uani 1 1 d . . . . .
H47 H 0.3039 0.3675 0.5241 0.056 Uiso 1 1 calc R U . . .
Cl1 Cl 0.41865(10) 0.44866(11) 0.49742(12) 0.0826(4) Uani 1 1 d . . . . .
Cl2 Cl 0.23824(11) 0.50037(10) 0.43005(9) 0.0709(3) Uani 1 1 d . . . . .
Cl3 Cl 0.18608(9) 0.50154(8) 0.61652(8) 0.0581(3) Uani 1 1 d . . . . .
C48 C 0.2993(4) 0.4476(3) 1.1001(3) 0.0585(11) Uani 1 1 d . . . . .
H48 H 0.3333 0.3707 1.1084 0.07 Uiso 1 1 calc R U . . .
Cl4 Cl 0.37630(16) 0.48416(14) 0.99480(10) 0.1010(6) Uani 1 1 d . . . . .
Cl5 Cl 0.30697(13) 0.50014(14) 1.18098(11) 0.0905(5) Uani 1 1 d . . . . .
Cl6 Cl 0.15522(11) 0.49139(11) 1.11060(8) 0.0676(3) Uani 1 1 d . . . . .
C49A C 0.6098(15) 0.2751(16) 0.2747(11) 0.0505(17) Uani 0.3280(19) 1 d . . P A 1
H49A H 0.5512 0.281 0.3335 0.061 Uiso 0.3280(19) 1 calc R U P A 1
Cl7A Cl 0.5619(5) 0.2564(7) 0.2029(4) 0.1213(11) Uani 0.3280(19) 1 d . . P A 1
Cl8A Cl 0.6312(4) 0.3877(3) 0.2488(3) 0.0786(6) Uani 0.3280(19) 1 d . . P A 1
Cl9A Cl 0.7205(6) 0.1639(8) 0.2749(7) 0.0539(6) Uani 0.3280(19) 1 d . . P A 1
C49B C 0.6375(6) 0.2755(7) 0.2978(5) 0.0505(17) Uani 0.6720(19) 1 d . . P A 2
H49B H 0.58 0.2682 0.3543 0.061 Uiso 0.6720(19) 1 calc R U P A 2
Cl8B Cl 0.69236(18) 0.36040(14) 0.30918(15) 0.0786(6) Uani 0.6720(19) 1 d . . P A 2
Cl9B Cl 0.7553(2) 0.1529(3) 0.2733(3) 0.0539(6) Uani 0.6720(19) 1 d . . P A 2
Cl7B Cl 0.5723(2) 0.3334(3) 0.21840(19) 0.1213(11) Uani 0.6720(19) 1 d . . P A 2

loop_
_atom_site_aniso_label
_atom_site_aniso_U_11
_atom_site_aniso_U_22
_atom_site_aniso_U_33
_atom_site_aniso_U_23
_atom_site_aniso_U_13
_atom_site_aniso_U_12
C1 0.0203(13) 0.0187(14) 0.0284(15) -0.0030(11) -0.0089(11) -0.0064(11)
C2 0.0258(14) 0.0183(14) 0.0331(16) -0.0041(12) -0.0104(12) -0.0087(12)
C3 0.0242(14) 0.0234(15) 0.0253(14) 0.0029(11) -0.0093(11) -0.0145(12)
C4 0.0177(13) 0.0235(15) 0.0261(14) -0.0004(11) -0.0077(11) -0.0085(11)
C5 0.0200(13) 0.0175(14) 0.0244(14) -0.0002(11) -0.0081(11) -0.0078(11)
C6 0.0210(13) 0.0212(14) 0.0194(13) -0.0003(11) -0.0081(11) -0.0105(11)
C7 0.0177(13) 0.0165(13) 0.0196(13) -0.0025(10) -0.0060(10) -0.0062(11)
C8 0.0176(12) 0.0168(13) 0.0224(13) -0.0020(10) -0.0070(10) -0.0079(11)
C9 0.0173(12) 0.0190(14) 0.0199(13) -0.0030(10) -0.0049(10) -0.0077(11)
C10 0.0182(13) 0.0188(14) 0.0287(15) 0.0028(11) -0.0110(11) -0.0094(11)
C11 0.0198(13) 0.0189(14) 0.0309(15) -0.0003(11) -0.0097(11) -0.0099(11)
C12 0.0204(14) 0.0188(14) 0.0396(17) 0.0005(12) -0.0141(12) -0.0069(12)
C13 0.0292(15) 0.0275(16) 0.0370(17) 0.0110(13) -0.0209(13) -0.0136(13)
C14 0.0317(16) 0.0307(17) 0.0267(15) 0.0028(12) -0.0143(13) -0.0141(13)
C15 0.0225(14) 0.0227(15) 0.0274(15) 0.0005(12) -0.0095(12) -0.0090(12)
C16 0.0313(16) 0.0291(16) 0.0210(14) -0.0044(12) -0.0071(12) -0.0109(13)
C17 0.0322(16) 0.0269(16) 0.0271(15) -0.0064(12) -0.0070(13) -0.0102(13)
C18 0.0308(16) 0.0269(16) 0.0281(16) -0.0066(13) -0.0072(13) -0.0084(13)
C19 0.0332(17) 0.0307(17) 0.0318(17) -0.0058(13) -0.0096(13) -0.0100(14)
C20 0.0398(18) 0.0369(19) 0.0339(17) 0.0009(14) -0.0116(14) -0.0191(16)
C21 0.0319(18) 0.058(2) 0.0366(19) -0.0030(17) -0.0071(15) -0.0174(17)
C22 0.0274(16) 0.0382(19) 0.0392(19) -0.0160(15) -0.0053(14) -0.0026(14)
C23 0.0215(15) 0.0263(17) 0.0410(18) -0.0110(14) -0.0074(13) 0.0005(13)
N1 0.0156(10) 0.0160(11) 0.0228(11) -0.0004(9) -0.0085(9) -0.0060(9)
O1 0.0248(10) 0.0170(10) 0.0390(12) 0.0013(9) -0.0139(9) -0.0096(8)
O2 0.0292(11) 0.0330(12) 0.0236(11) -0.0053(9) -0.0096(9) 0.0002(9)
O3 0.0212(10) 0.0260(11) 0.0293(11) -0.0078(9) -0.0086(8) -0.0002(9)
Br1 0.02910(17) 0.02651(17) 0.0455(2) 0.00002(13) -0.01335(14) -0.01840(14)
C24 0.0278(15) 0.0245(16) 0.0365(17) -0.0008(13) -0.0149(13) -0.0099(13)
C25 0.0379(18) 0.0241(16) 0.0460(19) -0.0013(14) -0.0160(15) -0.0176(14)
C26 0.0302(16) 0.0367(18) 0.0340(16) -0.0069(14) -0.0077(13) -0.0211(14)
C27 0.0210(14) 0.0336(17) 0.0326(16) -0.0028(13) -0.0093(12) -0.0131(13)
C28 0.0204(13) 0.0231(15) 0.0271(15) -0.0025(12) -0.0073(11) -0.0085(12)
C29 0.0202(13) 0.0234(15) 0.0210(13) -0.0027(11) -0.0040(11) -0.0115(11)
C30 0.0202(13) 0.0174(13) 0.0184(13) -0.0011(10) -0.0056(10) -0.0069(11)
C31 0.0206(13) 0.0172(13) 0.0201(13) -0.0012(10) -0.0067(11) -0.0081(11)
C32 0.0207(13) 0.0197(14) 0.0183(13) 0.0004(10) -0.0062(10) -0.0099(11)
C33 0.0176(13) 0.0194(14) 0.0266(14) -0.0054(11) -0.0069(11) -0.0062(11)
C34 0.0221(14) 0.0196(14) 0.0284(15) -0.0048(12) -0.0088(12) -0.0074(12)
C35 0.0241(14) 0.0183(15) 0.0388(17) -0.0028(12) -0.0136(13) -0.0051(12)
C36 0.0181(14) 0.0262(16) 0.0428(18) -0.0104(14) -0.0073(13) -0.0037(12)
C37 0.0207(14) 0.0306(17) 0.0309(16) -0.0076(13) -0.0035(12) -0.0100(13)
C38 0.0208(14) 0.0218(15) 0.0271(15) -0.0032(12) -0.0072(11) -0.0076(12)
C39 0.0312(16) 0.0338(18) 0.0279(16) 0.0035(14) -0.0013(13) -0.0126(14)
C40 0.0347(17) 0.0357(19) 0.0334(17) 0.0022(14) -0.0030(14) -0.0199(15)
C41 0.0365(17) 0.0287(17) 0.0306(16) 0.0034(13) -0.0099(13) -0.0168(14)
C42 0.0402(18) 0.0321(18) 0.0348(17) 0.0013(14) -0.0047(14) -0.0202(15)
C43 0.0435(19) 0.0287(18) 0.0338(18) 0.0056(14) -0.0083(15) -0.0150(15)
C44 0.0398(18) 0.0282(17) 0.0281(16) -0.0027(13) -0.0081(14) -0.0146(14)
C45 0.0422(18) 0.0233(16) 0.0316(17) 0.0045(13) -0.0139(14) -0.0135(14)
C46 0.0355(17) 0.0187(15) 0.0366(17) 0.0048(13) -0.0133(14) -0.0066(13)
N2 0.0157(11) 0.0163(11) 0.0232(11) -0.0022(9) -0.0055(9) -0.0058(9)
O4 0.0232(10) 0.0181(10) 0.0350(11) -0.0065(8) -0.0092(8) -0.0061(8)
O5 0.0284(11) 0.0174(10) 0.0283(11) 0.0011(8) -0.0070(9) -0.0052(8)
O6 0.0235(10) 0.0273(11) 0.0249(10) 0.0025(9) -0.0020(8) -0.0079(9)
Br2 0.0427(2) 0.0446(2) 0.0591(2) -0.00673(18) -0.01936(17) -0.02903(18)
C47 0.0365(19) 0.0225(17) 0.087(3) -0.0079(18) -0.034(2) -0.0048(15)
Cl1 0.0401(5) 0.0695(8) 0.1534(14) -0.0387(8) -0.0330(7) -0.0199(5)
Cl2 0.0704(7) 0.0598(7) 0.0797(8) -0.0132(6) -0.0416(6) -0.0075(6)
Cl3 0.0570(6) 0.0417(5) 0.0717(7) 0.0020(5) -0.0282(5) -0.0146(5)
C48 0.061(3) 0.035(2) 0.069(3) -0.017(2) -0.009(2) -0.016(2)
Cl4 0.1206(12) 0.1013(11) 0.0815(9) -0.0467(8) 0.0284(9) -0.0799(10)
Cl5 0.0706(8) 0.1175(12) 0.0930(10) -0.0336(9) -0.0415(7) -0.0230(8)
Cl6 0.0797(8) 0.0889(9) 0.0558(6) -0.0074(6) -0.0263(6) -0.0481(7)
C49A 0.042(4) 0.061(3) 0.040(4) 0.018(3) -0.017(2) -0.023(3)
Cl7A 0.0837(13) 0.172(3) 0.0902(15) 0.0141(18) -0.0536(12) -0.0298(18)
Cl8A 0.0800(12) 0.0441(8) 0.0923(13) -0.0067(8) 0.0060(9) -0.0389(8)
Cl9A 0.0528(19) 0.0531(12) 0.0545(6) -0.0065(7) -0.0183(16) -0.0195(17)
C49B 0.042(4) 0.061(3) 0.040(4) 0.018(3) -0.017(2) -0.023(3)
Cl8B 0.0800(12) 0.0441(8) 0.0923(13) -0.0067(8) 0.0060(9) -0.0389(8)
Cl9B 0.0528(19) 0.0531(12) 0.0545(6) -0.0065(7) -0.0183(16) -0.0195(17)
Cl7B 0.0837(13) 0.172(3) 0.0902(15) 0.0141(18) -0.0536(12) -0.0298(18)

loop_
_atom_type_symbol
_atom_type_description
_atom_type_scat_dispersion_real
_atom_type_scat_dispersion_imag
_atom_type_scat_source
C C 0.0181 0.0091 'International Tables Vol C Tables 4.2.6.8 and 6.1.1.4'
H H 0 0 'International Tables Vol C Tables 4.2.6.8 and 6.1.1.4'
N N 0.0311 0.018 'International Tables Vol C Tables 4.2.6.8 and 6.1.1.4'
O O 0.0492 0.0322 'International Tables Vol C Tables 4.2.6.8 and 6.1.1.4'
Cl Cl 0.3639 0.7018 'International Tables Vol C Tables 4.2.6.8 and 6.1.1.4'
Br Br -0.6763 1.2805 'International Tables Vol C Tables 4.2.6.8 and 6.1.1.4'

loop_
_geom_angle_atom_site_label_1
_geom_angle_atom_site_label_2
_geom_angle_atom_site_label_3
_geom_angle
_geom_angle_site_symmetry_1
_geom_angle_site_symmetry_3
C2 C1 C6 120.9(3) . .
C2 C1 H1 119.6 . .
C6 C1 H1 119.6 . .
C1 C2 C3 118.7(3) . .
C1 C2 H2 120.6 . .
C3 C2 H2 120.6 . .
C4 C3 C2 121.6(3) . .
C4 C3 Br1 119.0(2) . .
C2 C3 Br1 119.4(2) . .
C3 C4 C5 119.5(3) . .
C3 C4 H4 120.2 . .
C5 C4 H4 120.2 . .
C4 C5 C6 120.5(3) . .
C4 C5 H5 119.8 . .
C6 C5 H5 119.8 . .
C5 C6 C1 118.8(3) . .
C5 C6 C7 121.8(3) . .
C1 C6 C7 119.2(2) . .
C8 C7 N1 107.1(2) . .
C8 C7 C6 129.1(3) . .
N1 C7 C6 123.6(2) . .
C7 C8 C8 109.2(3) . 2_656
C7 C8 C9 142.3(3) . .
C8 C8 C9 108.5(3) 2_656 .
O1 C9 N1 123.2(2) . 2_656
O1 C9 C8 133.1(3) . .
N1 C9 C8 103.7(2) 2_656 .
C11 C10 C15 121.9(3) . .
C11 C10 N1 120.6(3) . .
C15 C10 N1 117.4(2) . .
O3 C11 C10 114.9(2) . .
O3 C11 C12 126.2(3) . .
C10 C11 C12 118.9(3) . .
C13 C12 C11 118.9(3) . .
C13 C12 H12 120.6 . .
C11 C12 H12 120.6 . .
C12 C13 C14 122.9(3) . .
C12 C13 H13 118.5 . .
C14 C13 H13 118.5 . .
C13 C14 C15 117.8(3) . .
C13 C14 H14 121.1 . .
C15 C14 H14 121.1 . .
O2 C15 C10 113.2(2) . .
O2 C15 C14 127.2(3) . .
C10 C15 C14 119.6(3) . .
O2 C16 C17 105.1(2) . .
O2 C16 H16A 110.7 . .
C17 C16 H16A 110.7 . .
O2 C16 H16B 110.7 . .
C17 C16 H16B 110.7 . .
H16A C16 H16B 108.8 . .
C16 C17 C18 113.8(3) . 2_656
C16 C17 H17A 108.8 . .
C18 C17 H17A 108.8 2_656 .
C16 C17 H17B 108.8 . .
C18 C17 H17B 108.8 2_656 .
H17A C17 H17B 107.7 . .
C17 C18 C19 114.3(3) 2_656 .
C17 C18 H18A 108.7 2_656 .
C19 C18 H18A 108.7 . .
C17 C18 H18B 108.7 2_656 .
C19 C18 H18B 108.7 . .
H18A C18 H18B 107.6 . .
C20 C19 C18 113.1(3) . .
C20 C19 H19A 109 . .
C18 C19 H19A 109 . .
C20 C19 H19B 109 . .
C18 C19 H19B 109 . .
H19A C19 H19B 107.8 . .
C19 C20 C21 115.6(3) . .
C19 C20 H20A 108.4 . .
C21 C20 H20A 108.4 . .
C19 C20 H20B 108.4 . .
C21 C20 H20B 108.4 . .
H20A C20 H20B 107.4 . .
C22 C21 C20 117.1(3) . .
C22 C21 H21A 108 . .
C20 C21 H21A 108 . .
C22 C21 H21B 108 . .
C20 C21 H21B 108 . .
H21A C21 H21B 107.3 . .
C23 C22 C21 116.2(3) . .
C23 C22 H22A 108.2 . .
C21 C22 H22A 108.2 . .
C23 C22 H22B 108.2 . .
C21 C22 H22B 108.2 . .
H22A C22 H22B 107.4 . .
O3 C23 C22 108.7(3) . .
O3 C23 H23A 109.9 . .
C22 C23 H23A 109.9 . .
O3 C23 H23B 109.9 . .
C22 C23 H23B 109.9 . .
H23A C23 H23B 108.3 . .
C7 N1 C9 111.4(2) . 2_656
C7 N1 C10 124.3(2) . .
C9 N1 C10 118.6(2) 2_656 .
C15 O2 C16 121.5(2) . .
C11 O3 C23 118.3(2) . .
C25 C24 C29 120.8(3) . .
C25 C24 H24 119.6 . .
C29 C24 H24 119.6 . .
C24 C25 C26 119.0(3) . .
C24 C25 H25 120.5 . .
C26 C25 H25 120.5 . .
C27 C26 C25 121.1(3) . .
C27 C26 Br2 119.3(2) . .
C25 C26 Br2 119.6(2) . .
C28 C27 C26 119.7(3) . .
C28 C27 H27 120.2 . .
C26 C27 H27 120.2 . .
C27 C28 C29 120.5(3) . .
C27 C28 H28 119.8 . .
C29 C28 H28 119.8 . .
C24 C29 C28 118.9(3) . .
C24 C29 C30 119.3(3) . .
C28 C29 C30 121.7(3) . .
C31 C30 N2 106.9(2) . .
C31 C30 C29 129.1(3) . .
N2 C30 C29 123.9(2) . .
C30 C31 C31 109.5(3) . 2_655
C30 C31 C32 141.8(3) . .
C31 C31 C32 108.5(3) 2_655 .
O4 C32 N2 123.4(2) . 2_655
O4 C32 C31 133.5(3) . .
N2 C32 C31 103.1(2) 2_655 .
C38 C33 C34 121.2(3) . .
C38 C33 N2 119.8(3) . .
C34 C33 N2 118.9(3) . .
O5 C34 C33 115.3(2) . .
O5 C34 C35 125.3(3) . .
C33 C34 C35 119.4(3) . .
C36 C35 C34 118.6(3) . .
C36 C35 H35 120.7 . .
C34 C35 H35 120.7 . .
C37 C36 C35 122.4(3) . .
C37 C36 H36 118.8 . .
C35 C36 H36 118.8 . .
C36 C37 C38 118.6(3) . .
C36 C37 H37 120.7 . .
C38 C37 H37 120.7 . .
O6 C38 C33 114.3(2) . .
O6 C38 C37 126.0(3) . .
C33 C38 C37 119.7(3) . .
O6 C39 C40 107.5(3) . .
O6 C39 H39A 110.2 . .
C40 C39 H39A 110.2 . .
O6 C39 H39B 110.2 . .
C40 C39 H39B 110.2 . .
H39A C39 H39B 108.5 . .
C39 C40 C41 114.9(3) . .
C39 C40 H40A 108.5 . .
C41 C40 H40A 108.5 . .
C39 C40 H40B 108.5 . .
C41 C40 H40B 108.5 . .
H40A C40 H40B 107.5 . .
C40 C41 C42 111.8(3) . .
C40 C41 H41A 109.3 . .
C42 C41 H41A 109.3 . .
C40 C41 H41B 109.3 . .
C42 C41 H41B 109.3 . .
H41A C41 H41B 107.9 . .
C41 C42 C43 114.7(3) . .
C41 C42 H42A 108.6 . .
C43 C42 H42A 108.6 . .
C41 C42 H42B 108.6 . .
C43 C42 H42B 108.6 . .
H42A C42 H42B 107.6 . .
C44 C43 C42 115.2(3) . .
C44 C43 H43A 108.5 . .
C42 C43 H43A 108.5 . .
C44 C43 H43B 108.5 . .
C42 C43 H43B 108.5 . .
H43A C43 H43B 107.5 . .
C45 C44 C43 111.9(3) 2_655 .
C45 C44 H44A 109.2 2_655 .
C43 C44 H44A 109.2 . .
C45 C44 H44B 109.2 2_655 .
C43 C44 H44B 109.2 . .
H44A C44 H44B 107.9 . .
C46 C45 C44 115.2(3) . 2_655
C46 C45 H45A 108.5 . .
C44 C45 H45A 108.5 2_655 .
C46 C45 H45B 108.5 . .
C44 C45 H45B 108.5 2_655 .
H45A C45 H45B 107.5 . .
O5 C46 C45 107.3(3) . .
O5 C46 H46A 110.3 . .
C45 C46 H46A 110.3 . .
O5 C46 H46B 110.3 . .
C45 C46 H46B 110.3 . .
H46A C46 H46B 108.5 . .
C30 N2 C33 128.0(2) . .
C30 N2 C32 111.8(2) . 2_655
C33 N2 C32 119.1(2) . 2_655
C34 O5 C46 118.7(2) . .
C38 O6 C39 119.5(2) . .
Cl2 C47 Cl1 111.5(3) . .
Cl2 C47 Cl3 110.24(19) . .
Cl1 C47 Cl3 110.1(2) . .
Cl2 C47 H47 108.3 . .
Cl1 C47 H47 108.3 . .
Cl3 C47 H47 108.3 . .
Cl5 C48 Cl6 109.8(2) . .
Cl5 C48 Cl4 110.1(3) . .
Cl6 C48 Cl4 110.4(3) . .
Cl5 C48 H48 108.8 . .
Cl6 C48 H48 108.8 . .
Cl4 C48 H48 108.8 . .
Cl9A C49A Cl7A 102.4(12) . .
Cl9A C49A Cl8A 117.6(10) . .
Cl7A C49A Cl8A 112.8(9) . .
Cl9A C49A H49A 107.8 . .
Cl7A C49A H49A 107.8 . .
Cl8A C49A H49A 107.8 . .
Cl7B C49B Cl9B 115.5(5) . .
Cl7B C49B Cl8B 108.0(4) . .
Cl9B C49B Cl8B 105.8(4) . .
Cl7B C49B H49B 109.1 . .
Cl9B C49B H49B 109.1 . .
Cl8B C49B H49B 109.1 . .

loop_
_geom_bond_atom_site_label_1
_geom_bond_atom_site_label_2
_geom_bond_distance
_geom_bond_site_symmetry_2
C1 C2 1.382(4) .
C1 C6 1.407(4) .
C1 H1 0.93 .
C2 C3 1.390(4) .
C2 H2 0.93 .
C3 C4 1.380(4) .
C3 Br1 1.897(3) .
C4 C5 1.383(4) .
C4 H4 0.93 .
C5 C6 1.398(4) .
C5 H5 0.93 .
C6 C7 1.451(4) .
C7 C8 1.377(4) .
C7 N1 1.398(4) .
C8 C8 1.415(5) 2_656
C8 C9 1.446(4) .
C9 O1 1.222(3) .
C9 N1 1.420(3) 2_656
C10 C11 1.388(4) .
C10 C15 1.389(4) .
C10 N1 1.428(3) .
C11 O3 1.363(4) .
C11 C12 1.393(4) .
C12 C13 1.384(5) .
C12 H12 0.93 .
C13 C14 1.390(5) .
C13 H13 0.93 .
C14 C15 1.397(4) .
C14 H14 0.93 .
C15 O2 1.351(4) .
C16 O2 1.437(4) .
C16 C17 1.520(4) .
C16 H16A 0.97 .
C16 H16B 0.97 .
C17 C18 1.524(4) 2_656
C17 H17A 0.97 .
C17 H17B 0.97 .
C18 C17 1.524(4) 2_656
C18 C19 1.526(4) .
C18 H18A 0.97 .
C18 H18B 0.97 .
C19 C20 1.516(5) .
C19 H19A 0.97 .
C19 H19B 0.97 .
C20 C21 1.532(5) .
C20 H20A 0.97 .
C20 H20B 0.97 .
C21 C22 1.528(5) .
C21 H21A 0.97 .
C21 H21B 0.97 .
C22 C23 1.507(5) .
C22 H22A 0.97 .
C22 H22B 0.97 .
C23 O3 1.436(4) .
C23 H23A 0.97 .
C23 H23B 0.97 .
N1 C9 1.420(3) 2_656
C24 C25 1.384(5) .
C24 C29 1.397(4) .
C24 H24 0.93 .
C25 C26 1.392(5) .
C25 H25 0.93 .
C26 C27 1.381(5) .
C26 Br2 1.892(3) .
C27 C28 1.381(4) .
C27 H27 0.93 .
C28 C29 1.400(4) .
C28 H28 0.93 .
C29 C30 1.459(4) .
C30 C31 1.376(4) .
C30 N2 1.399(4) .
C31 C31 1.420(6) 2_655
C31 C32 1.451(4) .
C32 O4 1.217(4) .
C32 N2 1.431(4) 2_655
C33 C38 1.391(4) .
C33 C34 1.392(4) .
C33 N2 1.430(3) .
C34 O5 1.356(4) .
C34 C35 1.398(4) .
C35 C36 1.390(5) .
C35 H35 0.93 .
C36 C37 1.388(5) .
C36 H36 0.93 .
C37 C38 1.393(4) .
C37 H37 0.93 .
C38 O6 1.361(4) .
C39 O6 1.440(4) .
C39 C40 1.515(5) .
C39 H39A 0.97 .
C39 H39B 0.97 .
C40 C41 1.521(5) .
C40 H40A 0.97 .
C40 H40B 0.97 .
C41 C42 1.525(5) .
C41 H41A 0.97 .
C41 H41B 0.97 .
C42 C43 1.529(5) .
C42 H42A 0.97 .
C42 H42B 0.97 .
C43 C44 1.525(5) .
C43 H43A 0.97 .
C43 H43B 0.97 .
C44 C45 1.519(5) 2_655
C44 H44A 0.97 .
C44 H44B 0.97 .
C45 C46 1.514(5) .
C45 C44 1.519(5) 2_655
C45 H45A 0.97 .
C45 H45B 0.97 .
C46 O5 1.436(4) .
C46 H46A 0.97 .
C46 H46B 0.97 .
N2 C32 1.431(4) 2_655
C47 Cl2 1.736(4) .
C47 Cl1 1.745(4) .
C47 Cl3 1.768(4) .
C47 H47 0.98 .
C48 Cl5 1.746(5) .
C48 Cl6 1.752(5) .
C48 Cl4 1.751(5) .
C48 H48 0.98 .
C49A Cl9A 1.627(19) .
C49A Cl7A 1.700(17) .
C49A Cl8A 1.71(2) .
C49A H49A 0.98 .
C49B Cl7B 1.730(7) .
C49B Cl9B 1.755(9) .
C49B Cl8B 1.796(9) .
C49B H49B 0.98 .
